data_2212943
loop_
_publ_author_name
'Marielle Nicole C. Balili'
'Tomislav Pintauer'

_publ_section_title (Acetonitrile){hydridotris[3,5-bis(trifluoromethyl)-1-pyrazolyl]borato}copper(I)
_journal_coeditor_code KP2089
_journal_issue 4
_journal_name_full 'Acta Crystallographica Section E'
_journal_page_first m988
_journal_page_last m990
_journal_paper_doi 10.1107/S1600536807009762
_journal_volume 63
_journal_year 2007
_chemical_formula_iupac '[Cu (C15 H4 B F18 N6) (C2 H3 N1)]'
_chemical_formula_moiety 'C17 H6.97 B Cu F18 N7'
_chemical_formula_sum 'C17 H6.97 B Cu F18 N7'
_chemical_formula_weight 725.65
_chemical_name_systematic
;
(Acetonitrile){hydridotris[3,5-bis(trifluoromethyl)-1-
pyrazolyl]borato}copper(I)
;
_space_group_IT_number 161
_symmetry_cell_setting trigonal
_symmetry_space_group_name_Hall 'R 3 -2"c'
_symmetry_space_group_name_H-M 'R 3 c :H'
_atom_sites_solution_hydrogens geom
_atom_sites_solution_primary direct
_atom_sites_solution_secondary difmap
_cell_angle_alpha 90.00
_cell_angle_beta 90.00
_cell_angle_gamma 120.00
_cell_formula_units_Z 6
_cell_length_a 13.0510(14)
_cell_length_b 13.0510(14)
_cell_length_c 25.047(5)
_cell_measurement_reflns_used 7594
_cell_measurement_temperature 150
_cell_measurement_theta_max 31.989
_cell_measurement_theta_min 2.4245
_cell_volume 3694.7(9)
_computing_cell_refinement 'SAINT (Bruker, 1998)'
_computing_data_collection 'SMART (Bruker, 1998)'
_computing_data_reduction SAINT
_computing_molecular_graphics 'SHELXTL (Sheldrick, 2000)'
_computing_publication_material 'ORTEP-3 for Windows (Faruggia, 1997)'
_computing_structure_refinement 'SHELXL97 (Sheldrick, 1997)'
_computing_structure_solution 'SHELXS97 (Sheldrick, 1997)'
_diffrn_ambient_temperature 296(2)
_diffrn_measured_fraction_theta_full 0.985
_diffrn_measured_fraction_theta_max 0.985
_diffrn_measurement_device_type 'Bruker SMART APEXII'
_diffrn_measurement_method '\f and \w'
_diffrn_radiation_monochromator graphite
_diffrn_radiation_source 'fine-focus sealed tube'
_diffrn_radiation_type MoK\a
_diffrn_radiation_wavelength 0.71073
_diffrn_reflns_av_R_equivalents 0.0440
_diffrn_reflns_av_sigmaI/netI 0.0253
_diffrn_reflns_limit_h_max 19
_diffrn_reflns_limit_h_min -19
_diffrn_reflns_limit_k_max 19
_diffrn_reflns_limit_k_min -19
_diffrn_reflns_limit_l_max 37
_diffrn_reflns_limit_l_min -37
_diffrn_reflns_number 14977
_diffrn_reflns_theta_full 32.62
_diffrn_reflns_theta_max 32.62
_diffrn_reflns_theta_min 2.43
_diffrn_standards_interval_count 0
_diffrn_standards_interval_time 0
_diffrn_standards_number 2907
_exptl_absorpt_coefficient_mu 1.048
_exptl_absorpt_correction_T_max 0.735
_exptl_absorpt_correction_T_min 0.664
_exptl_absorpt_correction_type multi-scan
_exptl_absorpt_process_details '(SADABS; Sheldrick, 2002)'
_exptl_crystal_colour colorless
_exptl_crystal_density_diffrn 1.957
_exptl_crystal_density_method 'not measured'
_exptl_crystal_description prisms
_exptl_crystal_F_000 2123.8
_exptl_crystal_size_max 0.40
_exptl_crystal_size_mid 0.37
_exptl_crystal_size_min 0.30
_refine_diff_density_max 0.477
_refine_diff_density_min -0.230
_refine_ls_abs_structure_details 'Flack (1983)'
_refine_ls_abs_structure_Flack 0.007(10)
_refine_ls_extinction_method none
_refine_ls_goodness_of_fit_ref 1.012
_refine_ls_hydrogen_treatment mixed
_refine_ls_matrix_type full
_refine_ls_number_parameters 136
_refine_ls_number_reflns 2907
_refine_ls_number_restraints 1
_refine_ls_restrained_S_all 1.012
_refine_ls_R_factor_all 0.0305
_refine_ls_R_factor_gt 0.0265
_refine_ls_shift/su_max 0.001
_refine_ls_shift/su_mean 0.000
_refine_ls_structure_factor_coef Fsqd
_refine_ls_weighting_details 'calc w=1/[\s^2^(Fo^2^)+(0.0473P)^2^] where P=(Fo^2^+2Fc^2^)/3'
_refine_ls_weighting_scheme calc
_refine_ls_wR_factor_gt 0.0702
_refine_ls_wR_factor_ref 0.0718
_reflns_number_gt 2601
_reflns_number_total 2907
_reflns_threshold_expression I>2\s(I)
_cod_data_source_file kp2089.cif
_cod_data_source_block I
_cod_original_sg_symbol_H-M 'R 3 c'
_cod_database_code 2212943
_cod_database_fobs_code 2212943

loop_
_symmetry_equiv_pos_as_xyz
'x, y, z'
'-y, x-y, z'
'-x+y, -x, z'
'-y, -x, z+1/2'
'-x+y, y, z+1/2'
'x, x-y, z+1/2'
'x+2/3, y+1/3, z+1/3'
'-y+2/3, x-y+1/3, z+1/3'
'-x+y+2/3, -x+1/3, z+1/3'
'-y+2/3, -x+1/3, z+5/6'
'-x+y+2/3, y+1/3, z+5/6'
'x+2/3, x-y+1/3, z+5/6'
'x+1/3, y+2/3, z+2/3'
'-y+1/3, x-y+2/3, z+2/3'
'-x+y+1/3, -x+2/3, z+2/3'
'-y+1/3, -x+2/3, z+7/6'
'-x+y+1/3, y+2/3, z+7/6'
'x+1/3, x-y+2/3, z+7/6'

loop_
_atom_site_type_symbol
_atom_site_label
_atom_site_fract_x
_atom_site_fract_y
_atom_site_fract_z
_atom_site_U_iso_or_equiv
_atom_site_adp_type
_atom_site_calc_flag
_atom_site_refinement_flags
_atom_site_occupancy
Cu Cu1 0.6667 0.3333 0.893096(15) 0.02801(8) Uani d S 1
C C1 0.6667 0.3333 0.77220(15) 0.0316(7) Uani d S 1
N N2 0.77043(10) 0.28976(11) 0.94166(4) 0.0234(2) Uani d . 1
F F4 0.87543(12) 0.37598(11) 1.10185(5) 0.0506(3) Uani d . 1
C C6 0.82907(12) 0.26897(13) 1.02169(5) 0.0260(2) Uani d . 1
N N3 0.75603(10) 0.29702(10) 0.99484(4) 0.02097(19) Uani d . 1
C C5 0.89239(14) 0.24298(15) 0.98566(6) 0.0324(3) Uani d . 1
H H5 0.9488 0.2211 0.9926 0.039 Uiso calc R 1
F F5 0.73799(12) 0.19505(13) 1.10518(5) 0.0484(3) Uani d . 1
C C7 0.83937(15) 0.26972(16) 1.08104(6) 0.0338(3) Uani d . 1
F F6 0.91834(13) 0.23762(14) 1.09492(4) 0.0508(3) Uani d . 1
F F3 1.00119(10) 0.26550(16) 0.88275(5) 0.0650(4) Uani d . 1
C C4 0.85182(12) 0.25732(13) 0.93638(6) 0.0276(3) Uani d . 1
F F2 0.82784(13) 0.12369(13) 0.86898(6) 0.0626(4) Uani d . 1
N N1 0.6667 0.3333 0.81771(10) 0.0336(5) Uani d S 1
C C3 0.88876(14) 0.23692(16) 0.88271(6) 0.0350(3) Uani d . 1
C C2 0.6667 0.3333 0.71351(12) 0.0396(7) Uani d S 1
H H2A 0.5883 0.2798 0.7007 0.059 Uiso calc PR 0.33
H H2B 0.7202 0.3085 0.7007 0.059 Uiso calc PR 0.33
H H2C 0.6915 0.4117 0.7007 0.059 Uiso calc PR 0.33
F F1 0.8724(2) 0.2952(2) 0.84425(6) 0.0871(6) Uani d . 1
B B1 0.6667 0.3333 1.01603(12) 0.0189(5) Uani d S 1
H H1 0.6667 0.3333 1.0580(15) 0.017(8) Uiso d S 1

loop_
_atom_site_aniso_label
_atom_site_aniso_U_11
_atom_site_aniso_U_22
_atom_site_aniso_U_33
_atom_site_aniso_U_12
_atom_site_aniso_U_13
_atom_site_aniso_U_23
Cu1 0.03419(10) 0.03419(10) 0.01567(11) 0.01709(5) 0.000 0.000
C1 0.0348(10) 0.0348(10) 0.0252(15) 0.0174(5) 0.000 0.000
N2 0.0253(5) 0.0268(5) 0.0187(4) 0.0135(4) 0.0007(4) -0.0030(4)
F4 0.0720(8) 0.0580(7) 0.0344(5) 0.0419(6) -0.0256(5) -0.0215(5)
C6 0.0269(6) 0.0324(7) 0.0235(6) 0.0184(6) -0.0050(5) -0.0056(5)
N3 0.0224(5) 0.0244(5) 0.0175(4) 0.0128(4) -0.0017(4) -0.0023(4)
C5 0.0312(7) 0.0467(8) 0.0290(7) 0.0267(6) -0.0056(5) -0.0093(6)
F5 0.0538(6) 0.0719(7) 0.0293(5) 0.0389(6) 0.0057(4) 0.0126(5)
C7 0.0399(8) 0.0482(9) 0.0253(6) 0.0311(8) -0.0093(5) -0.0064(6)
F6 0.0603(7) 0.0860(9) 0.0351(5) 0.0583(7) -0.0125(4) -0.0035(5)
F3 0.0334(5) 0.0985(10) 0.0565(8) 0.0280(6) 0.0040(5) -0.0343(7)
C4 0.0277(6) 0.0333(7) 0.0244(6) 0.0172(5) 0.0002(5) -0.0057(5)
F2 0.0554(7) 0.0619(8) 0.0516(7) 0.0151(6) 0.0102(6) -0.0296(7)
N1 0.0395(7) 0.0395(7) 0.0219(10) 0.0197(4) 0.000 0.000
C3 0.0340(7) 0.0459(9) 0.0302(7) 0.0239(7) 0.0031(5) -0.0075(6)
C2 0.0508(11) 0.0508(11) 0.0174(12) 0.0254(5) 0.000 0.000
F1 0.1534(16) 0.1412(16) 0.0346(6) 0.1245(15) 0.0339(8) 0.0241(8)
B1 0.0212(8) 0.0212(8) 0.0145(12) 0.0106(4) 0.000 0.000

loop_
_atom_type_symbol
_atom_type_description
_atom_type_scat_dispersion_real
_atom_type_scat_dispersion_imag
_atom_type_scat_source
C C 0.0033 0.0016 'International Tables Vol C Tables 4.2.6.8 and 6.1.1.4'
H H 0.0000 0.0000 'International Tables Vol C Tables 4.2.6.8 and 6.1.1.4'
B B 0.0013 0.0007 'International Tables Vol C Tables 4.2.6.8 and 6.1.1.4'
N N 0.0061 0.0033 'International Tables Vol C Tables 4.2.6.8 and 6.1.1.4'
F F 0.0171 0.0103 'International Tables Vol C Tables 4.2.6.8 and 6.1.1.4'
Cu Cu 0.3201 1.2651 'International Tables Vol C Tables 4.2.6.8 and 6.1.1.4'

loop_
_geom_angle_atom_site_label_1
_geom_angle_atom_site_label_2
_geom_angle_atom_site_label_3
_geom_angle_site_symmetry_1
_geom_angle_site_symmetry_3
_geom_angle
_geom_angle_publ_flag
N1 Cu1 N2 . 2_655 125.41(3) yes
N1 Cu1 N2 . 3_665 125.41(3) yes
N2 Cu1 N2 2_655 3_665 89.80(5) yes
N1 Cu1 N2 . . 125.41(3) yes
N2 Cu1 N2 2_655 . 89.79(5) yes
N2 Cu1 N2 3_665 . 89.79(5) yes
N1 C1 C2 . . 180.000(2) yes
C4 N2 N3 . . 106.26(11) ?
C4 N2 Cu1 . . 138.90(10) ?
N3 N2 Cu1 . . 114.82(8) ?
N3 C6 C5 . . 109.32(12) ?
N3 C6 C7 . . 124.38(12) ?
C5 C6 C7 . . 126.29(12) ?
N2 N3 C6 . . 109.11(10) ?
N2 N3 B1 . . 120.52(14) ?
C6 N3 B1 . . 130.37(14) ?
C6 C5 C4 . . 103.46(12) ?
C6 C5 H5 . . 128.3 ?
C4 C5 H5 . . 128.3 ?
F4 C7 F5 . . 106.83(14) ?
F4 C7 F6 . . 107.38(13) ?
F5 C7 F6 . . 106.96(14) ?
F4 C7 C6 . . 112.43(14) ?
F5 C7 C6 . . 113.19(13) ?
F6 C7 C6 . . 109.74(12) ?
N2 C4 C5 . . 111.85(12) ?
N2 C4 C3 . . 121.64(13) ?
C5 C4 C3 . . 126.49(13) ?
C1 N1 Cu1 . . 180.0000(10) yes
F1 C3 F3 . . 108.51(17) ?
F1 C3 F2 . . 105.98(17) ?
F3 C3 F2 . . 106.09(15) ?
F1 C3 C4 . . 113.40(14) ?
F3 C3 C4 . . 111.12(13) ?
F2 C3 C4 . . 111.36(14) ?
C1 C2 H2A . . 109.5 ?
C1 C2 H2B . . 109.5 ?
H2A C2 H2B . . 109.5 ?
C1 C2 H2C . . 109.5 ?
H2A C2 H2C . . 109.5 ?
H2B C2 H2C . . 109.5 ?
N3 B1 N3 . 3_665 108.99(12) ?
N3 B1 N3 . 2_655 108.99(12) ?
N3 B1 N3 3_665 2_655 108.99(12) ?
N3 B1 H1 . . 109.94(11) ?
N3 B1 H1 3_665 . 109.95(12) ?
N3 B1 H1 2_655 . 109.95(12) ?

loop_
_geom_bond_atom_site_label_1
_geom_bond_atom_site_label_2
_geom_bond_site_symmetry_2
_geom_bond_distance
_geom_bond_publ_flag
Cu1 N1 . 1.888(3) yes
Cu1 N2 2_655 2.0992(12) yes
Cu1 N2 3_665 2.0992(12) yes
Cu1 N2 . 2.0992(12) yes
C1 N1 . 1.140(5) yes
C1 C2 . 1.470(5) ?
N2 C4 . 1.3322(18) ?
N2 N3 . 1.3553(15) ?
F4 C7 . 1.328(2) ?
C6 N3 . 1.3578(17) ?
C6 C5 . 1.3758(18) ?
C6 C7 . 1.492(2) ?
N3 B1 . 1.5554(15) ?
C5 C4 . 1.392(2) ?
C5 H5 . 0.9300 ?
F5 C7 . 1.333(2) ?
C7 F6 . 1.3381(18) ?
F3 C3 . 1.321(2) ?
C4 C3 . 1.496(2) ?
F2 C3 . 1.326(2) ?
C3 F1 . 1.309(2) ?
C2 H2A . 0.9600 ?
C2 H2B . 0.9600 ?
C2 H2C . 0.9600 ?
B1 N3 3_665 1.5554(15) ?
B1 N3 2_655 1.5554(15) ?
B1 H1 . 1.05(4) ?
